data_7002682
loop_
_publ_author_name
'Tidmarsh, Ian S.'
'Batchelor, Luke J.'
'Scales, Emma'
'Laye, Rebecca H.'
'Sorace, Lorenzo'
'Caneschi, Andrea'
'Schnack, J\"urgen'
'McInnes, Eric J. L.'

_publ_section_title
;
 Tri-, tetra- and octa-metallic vanadium(III) clusters from new, simple
 starting materials: interplay of exchange and anisotropy effects
;
_journal_issue 43
_journal_name_full 'Dalton Transactions'
_journal_page_first 9402
_journal_page_last 9409
_journal_paper_doi 10.1039/b911586b
_journal_year 2009
_chemical_formula_moiety '[V4Cl6(Hpeol)2(bipy)3]2.5MeCN'
_chemical_formula_sum 'C45 H49.5 Cl6 N8.5 O8 V4'
_chemical_formula_weight 1253.89
_chemical_name_systematic
;
?
;
_space_group_IT_number 2
_symmetry_cell_setting triclinic
_symmetry_space_group_name_Hall '-P 1'
_symmetry_space_group_name_H-M 'P -1'
_atom_sites_solution_hydrogens geom
_atom_sites_solution_primary direct
_atom_sites_solution_secondary difmap
_audit_creation_method SHELXL-97
_cell_angle_alpha 83.160(4)
_cell_angle_beta 77.797(4)
_cell_angle_gamma 65.316(5)
_cell_formula_units_Z 2
_cell_length_a 11.8723(6)
_cell_length_b 12.7119(6)
_cell_length_c 19.8113(8)
_cell_measurement_reflns_used 1030
_cell_measurement_temperature 100(2)
_cell_measurement_theta_max 31.8477
_cell_measurement_theta_min 2.7910
_cell_volume 2653.7(2)
_computing_cell_refinement
;
CrysAlis RED, Oxford Diffraction Ltd.,
Version 1.171.29.1 (release 13-01-2006 CrysAlis171 .NET)
(compiled Jan 13 2006,17:25:00)
;
_computing_data_collection
;
CrysAlis CCD, Oxford Diffraction Ltd.,
Version 1.171.29.1 (release 13-01-2006 CrysAlis171 .NET)
(compiled Jan 13 2006,17:25:00)
;
_computing_data_reduction
;
CrysAlis RED, Oxford Diffraction Ltd.,
Version 1.171.29.1 (release 13-01-2006 CrysAlis171 .NET)
(compiled Jan 13 2006,17:25:00)
;
_computing_molecular_graphics 'Bruker SHELXTL'
_computing_publication_material 'Bruker SHELXTL'
_computing_structure_refinement 'SHELXL-97 (Sheldrick, 1997)'
_computing_structure_solution 'SHELXS-97 (Sheldrick, 1990)'
_diffrn_ambient_temperature 100(2)
_diffrn_detector_area_resol_mean 8.3367
_diffrn_measured_fraction_theta_full 0.992
_diffrn_measured_fraction_theta_max 0.992
_diffrn_measurement_device_type 'Oxford Diffraction Xcaliber 2'
_diffrn_measurement_method 'phi and omega'
_diffrn_radiation_monochromator graphite
_diffrn_radiation_source 'Enhance (Mo) X-ray Source'
_diffrn_radiation_type 'Mo K\a'
_diffrn_radiation_wavelength 0.7107
_diffrn_reflns_av_R_equivalents 0.0273
_diffrn_reflns_av_sigmaI/netI 0.0318
_diffrn_reflns_limit_h_max 13
_diffrn_reflns_limit_h_min -13
_diffrn_reflns_limit_k_max 14
_diffrn_reflns_limit_k_min -10
_diffrn_reflns_limit_l_max 22
_diffrn_reflns_limit_l_min -22
_diffrn_reflns_number 15443
_diffrn_reflns_theta_full 23.26
_diffrn_reflns_theta_max 23.26
_diffrn_reflns_theta_min 3.09
_exptl_absorpt_coefficient_mu 1.043
_exptl_absorpt_correction_T_max 0.6235
_exptl_absorpt_correction_T_min 0.6235
_exptl_absorpt_correction_type multi-scan
_exptl_absorpt_process_details SADABS
_exptl_crystal_colour brown
_exptl_crystal_density_diffrn 1.569
_exptl_crystal_density_method 'not measured'
_exptl_crystal_description needle
_exptl_crystal_F_000 1274
_exptl_crystal_size_max 0.60
_exptl_crystal_size_mid 0.36
_exptl_crystal_size_min 0.04
_refine_diff_density_max 1.499
_refine_diff_density_min -0.856
_refine_diff_density_rms 0.089
_refine_ls_extinction_method none
_refine_ls_goodness_of_fit_ref 1.030
_refine_ls_hydrogen_treatment constr
_refine_ls_matrix_type full
_refine_ls_number_parameters 710
_refine_ls_number_reflns 7561
_refine_ls_number_restraints 116
_refine_ls_restrained_S_all 1.054
_refine_ls_R_factor_all 0.0579
_refine_ls_R_factor_gt 0.0436
_refine_ls_shift/su_max 0.000
_refine_ls_shift/su_mean 0.000
_refine_ls_structure_factor_coef Fsqd
_refine_ls_weighting_details 'calc w=1/[\s^2^(Fo^2^)+(0.0610P)^2^+6.5533P] where P=(Fo^2^+2Fc^2^)/3'
_refine_ls_weighting_scheme calc
_refine_ls_wR_factor_gt 0.1118
_refine_ls_wR_factor_ref 0.1208
_reflns_number_gt 6112
_reflns_number_total 7561
_reflns_threshold_expression >2sigma(I)
_cod_data_source_file b911586b.txt
_cod_data_source_block oejlm241sadp-1
_cod_depositor_comments
;
The following automatic conversions were performed:
'_symmetry_cell_setting' value 'Triclinic' changed to 'triclinic'
according to '/home/saulius/struct/CIF-dictionaries/cif_core.dic'
dictionary named 'cif_core.dic' version 2.4.1 from 2010-06-29.

Automatic conversion script
Id: cif_fix_enum 1527 2010-12-29 10:47:43Z saulius 
;
_cod_original_sg_symbol_H-M P-1
_cod_original_formula_sum 'C45 H49.50 Cl6 N8.50 O8 V4'
_cod_database_code 7002682

loop_
_symmetry_equiv_pos_as_xyz
'x, y, z'
'-x, -y, -z'

loop_
_atom_site_label
_atom_site_type_symbol
_atom_site_fract_x
_atom_site_fract_y
_atom_site_fract_z
_atom_site_U_iso_or_equiv
_atom_site_adp_type
_atom_site_occupancy
_atom_site_symmetry_multiplicity
_atom_site_calc_flag
_atom_site_refinement_flags
_atom_site_disorder_assembly
_atom_site_disorder_group
V1 V 0.73765(6) 0.13037(6) 0.24843(3) 0.01761(17) Uani 1 1 d . . .
V2 V 0.55631(6) 0.23414(6) 0.38273(3) 0.01973(18) Uani 1 1 d . . .
V3 V 0.85788(7) -0.13478(6) 0.23123(3) 0.02084(18) Uani 1 1 d . . .
V4 V 0.80293(7) 0.28911(6) 0.12922(3) 0.02249(19) Uani 1 1 d . . .
Cl1 Cl 0.34771(10) 0.37887(9) 0.40299(5) 0.0271(3) Uani 1 1 d . . .
Cl2 Cl 0.48584(10) 0.08769(9) 0.40548(5) 0.0298(3) Uani 1 1 d . . .
Cl3 Cl 0.76507(12) -0.26963(10) 0.24763(6) 0.0369(3) Uani 1 1 d . . .
Cl4 Cl 0.86956(11) -0.13177(9) 0.11399(6) 0.0334(3) Uani 1 1 d . . .
Cl5 Cl 0.78519(11) 0.30253(9) 0.01180(5) 0.0316(3) Uani 1 1 d . . .
Cl6 Cl 0.61452(11) 0.45482(9) 0.15290(5) 0.0318(3) Uani 1 1 d . . .
O1 O 0.5609(2) 0.2368(2) 0.28121(13) 0.0195(6) Uani 1 1 d . . .
O2 O 0.6897(2) 0.0024(2) 0.24514(13) 0.0194(6) Uani 1 1 d . . .
O3 O 0.7192(3) 0.1779(2) 0.15295(13) 0.0223(6) Uani 1 1 d . . .
O4 O 0.7363(2) 0.1400(2) 0.34785(13) 0.0201(6) Uani 1 1 d . . .
O5 O 0.9037(2) -0.0069(2) 0.24089(14) 0.0207(6) Uani 1 1 d . . .
O6 O 0.8284(3) 0.2372(2) 0.22365(13) 0.0224(6) Uani 1 1 d . . .
O7X O 0.3305(7) 0.2781(6) 0.1314(4) 0.056(2) Uani 0.427(8) 1 d PDU A 1
H7X H 0.3742 0.3022 0.1015 0.084 Uiso 0.427(8) 1 calc PR A 1
O7Y O 0.3128(11) 0.1166(8) 0.1992(7) 0.045(4) Uani 0.143(7) 1 d PDU A 2
H7Y H 0.3471 0.0480 0.2104 0.067 Uiso 0.143(7) 1 calc PR A 2
O7Z O 0.4540(7) 0.0874(7) 0.0915(4) 0.061(2) Uani 0.430(8) 1 d PDU A 3
H7Z H 0.4984 0.1116 0.0623 0.091 Uiso 0.430(8) 1 calc PR A 3
O8X O 1.1815(4) 0.0971(4) 0.2889(2) 0.0514(13) Uani 0.860(8) 1 d PDU B 1
H8X H 1.2067 0.0402 0.2653 0.077 Uiso 0.860(8) 1 calc PR B 1
O8Y O 1.1226(14) 0.0024(12) 0.3871(7) 0.045(5) Uani 0.087(7) 1 d PDU B 2
H8Y H 1.1494 -0.0578 0.3663 0.067 Uiso 0.087(7) 1 calc PR B 2
O8Z O 1.0443(19) 0.2014(13) 0.3815(7) 0.040(5) Uani 0.053(7) 1 d PDU B 3
H8Z H 0.9858 0.2079 0.4137 0.060 Uiso 0.053(7) 1 calc PR B 3
N1 N 0.6107(3) 0.3739(3) 0.38124(17) 0.0206(8) Uani 1 1 d . . .
N2 N 0.5863(3) 0.2344(3) 0.48557(17) 0.0221(8) Uani 1 1 d . . .
N3 N 0.8725(3) -0.1819(3) 0.33707(17) 0.0262(8) Uani 1 1 d . . .
N4 N 1.0475(3) -0.2607(3) 0.22885(17) 0.0243(8) Uani 1 1 d . . .
N5 N 0.9857(3) 0.1660(3) 0.09347(17) 0.0257(8) Uani 1 1 d . . .
N6 N 0.9176(4) 0.3860(3) 0.11206(17) 0.0263(8) Uani 1 1 d . . .
C1 C 0.4683(4) 0.2404(4) 0.2448(2) 0.0252(9) Uani 1 1 d . . .
H1A H 0.4317 0.3170 0.2235 0.030 Uiso 1 1 calc R . .
H1B H 0.4016 0.2272 0.2773 0.030 Uiso 1 1 calc R . .
C2 C 0.5797(4) 0.0256(4) 0.2186(2) 0.0263(10) Uani 1 1 d . . .
H2A H 0.5176 0.0131 0.2553 0.032 Uiso 1 1 calc R . .
H2B H 0.6001 -0.0286 0.1828 0.032 Uiso 1 1 calc R . .
C3 C 0.6155(4) 0.1755(4) 0.1299(2) 0.0291(10) Uani 1 1 d . . .
H3A H 0.6464 0.1168 0.0956 0.035 Uiso 1 1 calc R . .
H3B H 0.5718 0.2498 0.1079 0.035 Uiso 1 1 calc R . .
C4 C 0.5221(4) 0.1497(4) 0.1885(2) 0.0249(9) Uani 1 1 d . A .
C5 C 0.4115(4) 0.1573(4) 0.1567(2) 0.0426(11) Uani 1 1 d DU . .
H5A H 0.4447 0.1061 0.1181 0.051 Uiso 1 1 calc R A 1
H5B H 0.3581 0.1291 0.1909 0.051 Uiso 1 1 calc R A 1
C6 C 0.8508(4) 0.1209(4) 0.3687(2) 0.0257(10) Uani 1 1 d . . .
H6A H 0.8760 0.0504 0.3973 0.031 Uiso 1 1 calc R . .
H6B H 0.8365 0.1845 0.3967 0.031 Uiso 1 1 calc R . .
C7 C 1.0024(4) -0.0002(4) 0.2677(2) 0.0273(10) Uani 1 1 d . . .
H7A H 1.0703 -0.0028 0.2298 0.033 Uiso 1 1 calc R . .
H7B H 1.0353 -0.0670 0.2982 0.033 Uiso 1 1 calc R . .
C8 C 0.9258(4) 0.2204(4) 0.2602(2) 0.0262(10) Uani 1 1 d . . .
H8A H 0.8999 0.2872 0.2881 0.031 Uiso 1 1 calc R . .
H8B H 1.0008 0.2155 0.2273 0.031 Uiso 1 1 calc R . .
C9 C 0.9584(4) 0.1106(4) 0.3075(2) 0.0253(10) Uani 1 1 d D B .
C10 C 1.0695(4) 0.1023(4) 0.3400(2) 0.0375(11) Uani 1 1 d DU . .
H10A H 1.0416 0.1689 0.3683 0.045 Uiso 1 1 calc R B 1
H10B H 1.0931 0.0335 0.3702 0.045 Uiso 1 1 calc R B 1
C11 C 0.6367(4) 0.3955(3) 0.4396(2) 0.0224(9) Uani 1 1 d . . .
C12 C 0.6740(4) 0.4844(4) 0.4415(2) 0.0278(10) Uani 1 1 d . . .
H12 H 0.6914 0.4988 0.4822 0.033 Uiso 1 1 calc R . .
C13 C 0.6851(4) 0.5514(4) 0.3826(2) 0.0319(11) Uani 1 1 d . . .
H13 H 0.7110 0.6110 0.3829 0.038 Uiso 1 1 calc R . .
C14 C 0.6575(4) 0.5289(4) 0.3234(2) 0.0305(11) Uani 1 1 d . . .
H14 H 0.6641 0.5732 0.2831 0.037 Uiso 1 1 calc R . .
C15 C 0.6200(4) 0.4400(3) 0.3244(2) 0.0244(9) Uani 1 1 d . . .
H15 H 0.6005 0.4254 0.2844 0.029 Uiso 1 1 calc R . .
C16 C 0.6238(4) 0.3163(3) 0.4988(2) 0.0228(9) Uani 1 1 d . . .
C17 C 0.6483(4) 0.3233(4) 0.5627(2) 0.0320(11) Uani 1 1 d . . .
H17 H 0.6727 0.3807 0.5707 0.038 Uiso 1 1 calc R . .
C18 C 0.6361(5) 0.2440(4) 0.6147(2) 0.0396(12) Uani 1 1 d . . .
H18 H 0.6530 0.2468 0.6580 0.047 Uiso 1 1 calc R . .
C19 C 0.5986(5) 0.1609(4) 0.6014(2) 0.0389(12) Uani 1 1 d . . .
H19 H 0.5900 0.1067 0.6357 0.047 Uiso 1 1 calc R . .
C20 C 0.5739(4) 0.1588(4) 0.5371(2) 0.0294(10) Uani 1 1 d . . .
H20 H 0.5476 0.1029 0.5289 0.035 Uiso 1 1 calc R . .
C21 C 0.9811(4) -0.2675(4) 0.3509(2) 0.0291(10) Uani 1 1 d . . .
C22 C 0.9912(5) -0.3158(5) 0.4163(3) 0.0447(13) Uani 1 1 d . . .
H22 H 1.0659 -0.3757 0.4248 0.054 Uiso 1 1 calc R . .
C23 C 0.8899(6) -0.2749(5) 0.4689(3) 0.0565(16) Uani 1 1 d . . .
H23 H 0.8952 -0.3071 0.5134 0.068 Uiso 1 1 calc R . .
C24 C 0.7799(5) -0.1853(5) 0.4552(3) 0.0486(14) Uani 1 1 d . . .
H24 H 0.7108 -0.1554 0.4904 0.058 Uiso 1 1 calc R . .
C25 C 0.7746(5) -0.1414(4) 0.3887(2) 0.0356(11) Uani 1 1 d . . .
H25 H 0.7005 -0.0815 0.3793 0.043 Uiso 1 1 calc R . .
C26 C 1.0823(4) -0.3058(3) 0.2900(2) 0.0254(10) Uani 1 1 d . . .
C27 C 1.2050(4) -0.3824(4) 0.2945(3) 0.0343(11) Uani 1 1 d . . .
H27 H 1.2269 -0.4130 0.3372 0.041 Uiso 1 1 calc R . .
C28 C 1.2935(5) -0.4122(4) 0.2352(3) 0.0393(12) Uani 1 1 d . . .
H28 H 1.3765 -0.4626 0.2372 0.047 Uiso 1 1 calc R . .
C29 C 1.2582(5) -0.3665(4) 0.1725(3) 0.0376(12) Uani 1 1 d . . .
H29 H 1.3167 -0.3860 0.1317 0.045 Uiso 1 1 calc R . .
C30 C 1.1354(4) -0.2917(4) 0.1714(2) 0.0291(10) Uani 1 1 d . . .
H30 H 1.1120 -0.2613 0.1289 0.035 Uiso 1 1 calc R . .
C31 C 1.0793(4) 0.2026(4) 0.0760(2) 0.0266(10) Uani 1 1 d . . .
C32 C 1.2012(5) 0.1274(5) 0.0513(2) 0.0398(12) Uani 1 1 d . . .
H32 H 1.2655 0.1536 0.0400 0.048 Uiso 1 1 calc R . .
C33 C 1.2264(5) 0.0129(5) 0.0437(2) 0.0434(13) Uani 1 1 d . . .
H33 H 1.3083 -0.0393 0.0279 0.052 Uiso 1 1 calc R . .
C34 C 1.1312(5) -0.0230(4) 0.0593(2) 0.0409(13) Uani 1 1 d . . .
H34 H 1.1465 -0.0995 0.0532 0.049 Uiso 1 1 calc R . .
C35 C 1.0119(5) 0.0548(4) 0.0842(2) 0.0329(11) Uani 1 1 d . . .
H35 H 0.9469 0.0297 0.0951 0.039 Uiso 1 1 calc R . .
C36 C 1.0399(4) 0.3276(4) 0.0841(2) 0.0294(10) Uani 1 1 d . . .
C37 C 1.1198(5) 0.3841(5) 0.0638(2) 0.0409(13) Uani 1 1 d . . .
H37 H 1.2036 0.3430 0.0441 0.049 Uiso 1 1 calc R . .
C38 C 1.0751(6) 0.5010(5) 0.0728(3) 0.0507(15) Uani 1 1 d . . .
H38 H 1.1278 0.5398 0.0586 0.061 Uiso 1 1 calc R . .
C39 C 0.9526(6) 0.5594(4) 0.1027(3) 0.0477(15) Uani 1 1 d . . .
H39 H 0.9208 0.6383 0.1101 0.057 Uiso 1 1 calc R . .
C40 C 0.8766(5) 0.4996(4) 0.1215(2) 0.0373(12) Uani 1 1 d . . .
H40 H 0.7930 0.5398 0.1418 0.045 Uiso 1 1 calc R . .
N7 N -0.0089(7) 0.4115(6) 0.3881(4) 0.095(2) Uani 1 1 d . . .
C41 C 0.0379(7) 0.4135(6) 0.3321(5) 0.0672(18) Uani 1 1 d . . .
C42 C 0.0938(8) 0.4095(7) 0.2624(4) 0.088(2) Uani 1 1 d . . .
H42A H 0.1340 0.3305 0.2486 0.132 Uiso 1 1 calc R . .
H42B H 0.1553 0.4420 0.2557 0.132 Uiso 1 1 calc R . .
H42C H 0.0303 0.4532 0.2350 0.132 Uiso 1 1 calc R . .
N8 N 0.5652(10) 0.6298(9) 0.9868(5) 0.061(3) Uiso 0.50 1 d P . .
C43 C 0.5240(8) 0.5444(7) 0.9935(4) 0.093(2) Uiso 0.50 1 d PU . 1
C44 C 0.5240(8) 0.5444(7) 0.9935(4) 0.093(2) Uiso 0.50 1 d PU . 2
H44A H 0.4565 0.6181 1.0054 0.139 Uiso 0.50 1 calc PR . 2
H44B H 0.5599 0.5465 0.9454 0.139 Uiso 0.50 1 calc PR . 2
H44C H 0.5875 0.5278 1.0209 0.139 Uiso 0.50 1 calc PR . 2
N9X N 0.3458(6) 0.8850(6) 0.2220(3) 0.0500(17) Uani 0.727(7) 1 d PDU C 1
C45X C 0.4340(7) 0.8375(7) 0.1809(4) 0.0494(17) Uani 0.727(7) 1 d PDU C 1
C46X C 0.5425(8) 0.7863(9) 0.1278(5) 0.068(2) Uani 0.727(7) 1 d PDU C 1
H46A H 0.5365 0.8381 0.0880 0.103 Uiso 0.727(7) 1 calc PR C 1
H46B H 0.5457 0.7143 0.1152 0.103 Uiso 0.727(7) 1 calc PR C 1
H46C H 0.6176 0.7723 0.1449 0.103 Uiso 0.727(7) 1 calc PR C 1
N9Y N 0.5506(14) 0.7753(16) 0.0248(9) 0.060(4) Uani 0.273(7) 1 d PDU C 2
C45Y C 0.526(2) 0.778(2) 0.0866(9) 0.063(4) Uani 0.273(7) 1 d PDU C 2
C46Y C 0.505(3) 0.768(2) 0.1608(9) 0.061(3) Uani 0.273(7) 1 d PDU C 2
H46D H 0.4971 0.6961 0.1755 0.092 Uiso 0.273(7) 1 calc PR C 2
H46E H 0.4293 0.8314 0.1793 0.092 Uiso 0.273(7) 1 calc PR C 2
H46F H 0.5750 0.7692 0.1772 0.092 Uiso 0.273(7) 1 calc PR C 2

loop_
_atom_site_aniso_label
_atom_site_aniso_U_11
_atom_site_aniso_U_22
_atom_site_aniso_U_33
_atom_site_aniso_U_23
_atom_site_aniso_U_13
_atom_site_aniso_U_12
V1 0.0224(4) 0.0183(4) 0.0143(3) -0.0001(3) 0.0010(3) -0.0125(3)
V2 0.0255(4) 0.0208(4) 0.0142(4) -0.0017(3) 0.0030(3) -0.0134(3)
V3 0.0265(4) 0.0173(4) 0.0185(4) 0.0004(3) 0.0014(3) -0.0114(3)
V4 0.0308(4) 0.0173(4) 0.0162(4) -0.0005(3) 0.0070(3) -0.0119(3)
Cl1 0.0305(6) 0.0240(5) 0.0238(5) -0.0040(4) 0.0005(4) -0.0099(5)
Cl2 0.0361(6) 0.0280(6) 0.0244(5) 0.0000(4) 0.0049(5) -0.0172(5)
Cl3 0.0516(7) 0.0293(6) 0.0375(6) 0.0042(5) -0.0002(5) -0.0289(6)
Cl4 0.0474(7) 0.0259(6) 0.0265(6) 0.0000(4) -0.0012(5) -0.0171(5)
Cl5 0.0490(7) 0.0268(6) 0.0172(5) -0.0023(4) 0.0073(5) -0.0193(5)
Cl6 0.0339(6) 0.0287(6) 0.0200(5) -0.0035(4) 0.0047(4) -0.0041(5)
O1 0.0231(15) 0.0225(14) 0.0156(14) -0.0003(11) -0.0008(11) -0.0131(12)
O2 0.0208(15) 0.0213(14) 0.0196(14) 0.0004(11) -0.0011(12) -0.0133(12)
O3 0.0272(16) 0.0261(15) 0.0163(14) 0.0025(12) -0.0002(12) -0.0160(13)
O4 0.0236(15) 0.0224(15) 0.0164(14) -0.0026(11) 0.0014(12) -0.0133(12)
O5 0.0192(15) 0.0220(14) 0.0213(15) -0.0006(11) 0.0006(12) -0.0110(12)
O6 0.0279(16) 0.0253(15) 0.0171(14) 0.0002(12) 0.0014(12) -0.0166(13)
O7X 0.054(5) 0.070(4) 0.056(5) -0.002(4) -0.022(4) -0.032(4)
O7Y 0.032(7) 0.086(8) 0.032(7) 0.011(7) -0.020(6) -0.037(6)
O7Z 0.024(4) 0.135(6) 0.036(4) -0.024(4) -0.012(3) -0.037(4)
O8X 0.046(2) 0.080(3) 0.047(2) -0.005(2) -0.0007(17) -0.046(2)
O8Y 0.031(8) 0.044(8) 0.065(8) -0.006(5) -0.022(7) -0.014(7)
O8Z 0.033(9) 0.051(8) 0.046(9) -0.009(6) -0.004(8) -0.026(8)
N1 0.0245(19) 0.0188(17) 0.0176(18) -0.0035(14) 0.0048(14) -0.0111(15)
N2 0.029(2) 0.0209(18) 0.0168(18) -0.0018(14) 0.0034(15) -0.0136(16)
N3 0.031(2) 0.0255(19) 0.0191(19) 0.0024(15) 0.0030(16) -0.0123(17)
N4 0.029(2) 0.0178(17) 0.024(2) -0.0007(15) 0.0015(16) -0.0100(16)
N5 0.034(2) 0.0213(19) 0.0182(18) -0.0017(14) 0.0056(15) -0.0128(17)
N6 0.041(2) 0.0200(19) 0.0177(18) -0.0017(14) 0.0062(16) -0.0178(17)
C1 0.025(2) 0.028(2) 0.023(2) 0.0002(18) -0.0040(18) -0.0121(19)
C2 0.027(2) 0.026(2) 0.031(2) -0.0020(19) -0.0033(19) -0.016(2)
C3 0.035(3) 0.037(3) 0.020(2) 0.0027(19) -0.0056(19) -0.021(2)
C4 0.032(2) 0.030(2) 0.018(2) 0.0003(18) -0.0053(18) -0.019(2)
C5 0.035(3) 0.073(3) 0.031(2) -0.001(2) -0.008(2) -0.032(2)
C6 0.027(2) 0.030(2) 0.025(2) -0.0008(18) -0.0071(19) -0.014(2)
C7 0.022(2) 0.032(2) 0.031(2) -0.0021(19) -0.0007(19) -0.015(2)
C8 0.030(2) 0.030(2) 0.026(2) -0.0049(18) 0.0009(19) -0.021(2)
C9 0.026(2) 0.031(2) 0.024(2) -0.0020(18) -0.0025(18) -0.018(2)
C10 0.033(2) 0.049(3) 0.040(3) -0.006(2) -0.0050(17) -0.025(2)
C11 0.022(2) 0.024(2) 0.020(2) -0.0051(17) 0.0051(17) -0.0119(19)
C12 0.035(3) 0.031(2) 0.023(2) -0.0086(19) 0.0029(19) -0.020(2)
C13 0.041(3) 0.029(2) 0.032(3) -0.002(2) 0.002(2) -0.024(2)
C14 0.044(3) 0.026(2) 0.023(2) -0.0014(19) 0.009(2) -0.023(2)
C15 0.032(2) 0.025(2) 0.016(2) -0.0027(17) 0.0044(18) -0.014(2)
C16 0.023(2) 0.024(2) 0.019(2) -0.0016(17) 0.0028(17) -0.0097(19)
C17 0.043(3) 0.035(3) 0.027(2) -0.003(2) -0.004(2) -0.024(2)
C18 0.061(3) 0.045(3) 0.022(2) 0.003(2) -0.012(2) -0.029(3)
C19 0.061(3) 0.042(3) 0.022(2) 0.008(2) -0.007(2) -0.031(3)
C20 0.043(3) 0.030(2) 0.021(2) 0.0027(19) -0.002(2) -0.023(2)
C21 0.030(3) 0.029(2) 0.026(2) 0.0021(19) -0.0035(19) -0.011(2)
C22 0.044(3) 0.051(3) 0.030(3) 0.013(2) -0.008(2) -0.014(3)
C23 0.063(4) 0.071(4) 0.026(3) 0.019(3) -0.011(3) -0.021(3)
C24 0.051(3) 0.060(4) 0.023(3) 0.005(2) 0.006(2) -0.018(3)
C25 0.033(3) 0.036(3) 0.029(3) 0.001(2) 0.005(2) -0.011(2)
C26 0.031(3) 0.020(2) 0.025(2) -0.0015(18) -0.0008(19) -0.013(2)
C27 0.037(3) 0.028(2) 0.038(3) -0.001(2) -0.011(2) -0.011(2)
C28 0.026(3) 0.031(3) 0.052(3) -0.012(2) -0.001(2) -0.003(2)
C29 0.032(3) 0.037(3) 0.037(3) -0.013(2) 0.008(2) -0.011(2)
C30 0.032(3) 0.025(2) 0.026(2) -0.0059(19) 0.006(2) -0.011(2)
C31 0.032(3) 0.032(2) 0.014(2) -0.0027(18) 0.0002(18) -0.014(2)
C32 0.029(3) 0.056(3) 0.031(3) -0.014(2) 0.000(2) -0.014(2)
C33 0.040(3) 0.045(3) 0.027(3) -0.009(2) -0.005(2) 0.002(3)
C34 0.060(4) 0.021(2) 0.025(3) -0.004(2) 0.003(2) -0.005(2)
C35 0.051(3) 0.023(2) 0.020(2) -0.0033(18) 0.008(2) -0.017(2)
C36 0.041(3) 0.035(3) 0.018(2) -0.0029(19) 0.003(2) -0.023(2)
C37 0.047(3) 0.062(3) 0.027(3) -0.011(2) 0.006(2) -0.039(3)
C38 0.087(5) 0.062(4) 0.032(3) -0.005(3) 0.005(3) -0.064(4)
C39 0.091(5) 0.036(3) 0.029(3) -0.003(2) 0.001(3) -0.043(3)
C40 0.059(3) 0.025(2) 0.028(3) -0.003(2) 0.005(2) -0.023(2)
N7 0.086(5) 0.104(5) 0.093(5) 0.003(4) -0.042(4) -0.026(4)
C41 0.060(4) 0.068(4) 0.085(6) -0.004(4) -0.024(4) -0.031(4)
C42 0.090(6) 0.098(6) 0.107(7) -0.008(5) -0.007(5) -0.072(5)
N9X 0.059(4) 0.062(4) 0.044(4) 0.014(3) -0.019(2) -0.039(3)
C45X 0.051(4) 0.052(4) 0.060(4) 0.001(3) -0.025(2) -0.029(3)
C46X 0.063(4) 0.064(4) 0.077(5) -0.007(4) -0.013(3) -0.023(4)
N9Y 0.023(7) 0.070(8) 0.072(6) 0.024(7) 0.009(6) -0.021(6)
C45Y 0.049(6) 0.062(6) 0.074(6) 0.007(6) -0.007(6) -0.023(5)
C46Y 0.058(6) 0.055(6) 0.073(6) 0.000(6) -0.011(5) -0.026(5)

loop_
_atom_type_symbol
_atom_type_description
_atom_type_scat_dispersion_real
_atom_type_scat_dispersion_imag
_atom_type_scat_source
C C 0.0033 0.0016 'International Tables Vol C Tables 4.2.6.8 and 6.1.1.4'
H H 0.0000 0.0000 'International Tables Vol C Tables 4.2.6.8 and 6.1.1.4'
N N 0.0061 0.0033 'International Tables Vol C Tables 4.2.6.8 and 6.1.1.4'
O O 0.0106 0.0060 'International Tables Vol C Tables 4.2.6.8 and 6.1.1.4'
Cl Cl 0.1484 0.1585 'International Tables Vol C Tables 4.2.6.8 and 6.1.1.4'
V V 0.3005 0.5294 'International Tables Vol C Tables 4.2.6.8 and 6.1.1.4'

loop_
_geom_angle_atom_site_label_1
_geom_angle_atom_site_label_2
_geom_angle_atom_site_label_3
_geom_angle
_geom_angle_site_symmetry_1
_geom_angle_site_symmetry_3
_geom_angle_publ_flag
O3 V1 O2 92.09(11) . . ?
O3 V1 O1 90.81(11) . . ?
O2 V1 O1 91.92(11) . . ?
O3 V1 O4 160.32(11) . . ?
O2 V1 O4 104.32(11) . . ?
O1 V1 O4 78.07(11) . . ?
O3 V1 O5 104.03(11) . . ?
O2 V1 O5 77.64(11) . . ?
O1 V1 O5 162.02(11) . . ?
O4 V1 O5 90.24(11) . . ?
O3 V1 O6 76.58(11) . . ?
O2 V1 O6 160.82(11) . . ?
O1 V1 O6 103.51(11) . . ?
O4 V1 O6 90.15(11) . . ?
O5 V1 O6 89.98(11) . . ?
O3 V1 V2 129.30(9) . . ?
O2 V1 V2 97.29(8) . . ?
O1 V1 V2 39.41(8) . . ?
O4 V1 V2 38.88(8) . . ?
O5 V1 V2 126.66(8) . . ?
O6 V1 V2 101.86(8) . . ?
O3 V1 V3 98.19(8) . . ?
O2 V1 V3 39.60(8) . . ?
O1 V1 V3 130.59(8) . . ?
O4 V1 V3 101.38(8) . . ?
O5 V1 V3 38.16(8) . . ?
O6 V1 V3 125.86(8) . . ?
V2 V1 V3 120.05(3) . . ?
O3 V1 V4 38.87(8) . . ?
O2 V1 V4 129.68(8) . . ?
O1 V1 V4 97.78(8) . . ?
O4 V1 V4 125.99(8) . . ?
O5 V1 V4 100.15(8) . . ?
O6 V1 V4 37.76(8) . . ?
V2 V1 V4 120.78(3) . . ?
V3 V1 V4 119.16(3) . . ?
O4 V2 O1 77.79(11) . . ?
O4 V2 N1 86.10(12) . . ?
O1 V2 N1 96.74(12) . . ?
O4 V2 N2 93.36(12) . . ?
O1 V2 N2 168.67(12) . . ?
N1 V2 N2 75.40(12) . . ?
O4 V2 Cl2 98.82(8) . . ?
O1 V2 Cl2 93.22(8) . . ?
N1 V2 Cl2 169.64(9) . . ?
N2 V2 Cl2 95.13(9) . . ?
O4 V2 Cl1 166.18(8) . . ?
O1 V2 Cl1 93.08(8) . . ?
N1 V2 Cl1 84.69(9) . . ?
N2 V2 Cl1 94.27(10) . . ?
Cl2 V2 Cl1 91.96(4) . . ?
O4 V2 V1 39.02(8) . . ?
O1 V2 V1 38.99(8) . . ?
N1 V2 V1 94.98(9) . . ?
N2 V2 V1 132.34(10) . . ?
Cl2 V2 V1 94.55(4) . . ?
Cl1 V2 V1 131.85(4) . . ?
O5 V3 O2 77.05(11) . . ?
O5 V3 N3 88.02(12) . . ?
O2 V3 N3 98.62(12) . . ?
O5 V3 N4 92.48(12) . . ?
O2 V3 N4 168.14(12) . . ?
N3 V3 N4 75.17(13) . . ?
O5 V3 Cl4 101.75(9) . . ?
O2 V3 Cl4 93.39(8) . . ?
N3 V3 Cl4 166.00(10) . . ?
N4 V3 Cl4 94.20(10) . . ?
O5 V3 Cl3 164.50(9) . . ?
O2 V3 Cl3 93.16(8) . . ?
N3 V3 Cl3 81.54(10) . . ?
N4 V3 Cl3 95.85(10) . . ?
Cl4 V3 Cl3 90.68(5) . . ?
O5 V3 V1 39.23(8) . . ?
O2 V3 V1 37.93(7) . . ?
N3 V3 V1 96.55(10) . . ?
N4 V3 V1 131.67(9) . . ?
Cl4 V3 V1 97.35(4) . . ?
Cl3 V3 V1 130.58(4) . . ?
O6 V4 O3 76.82(11) . . ?
O6 V4 N5 88.76(13) . . ?
O3 V4 N5 96.96(12) . . ?
O6 V4 N6 96.02(12) . . ?
O3 V4 N6 170.20(13) . . ?
N5 V4 N6 75.97(13) . . ?
O6 V4 Cl6 99.17(9) . . ?
O3 V4 Cl6 94.51(9) . . ?
N5 V4 Cl6 167.31(10) . . ?
N6 V4 Cl6 93.24(10) . . ?
O6 V4 Cl5 165.67(9) . . ?
O3 V4 Cl5 92.46(8) . . ?
N5 V4 Cl5 83.07(10) . . ?
N6 V4 Cl5 93.39(10) . . ?
Cl6 V4 Cl5 91.04(5) . . ?
O6 V4 V1 39.38(8) . . ?
O3 V4 V1 37.48(8) . . ?
N5 V4 V1 95.17(9) . . ?
N6 V4 V1 135.24(10) . . ?
Cl6 V4 V1 97.24(4) . . ?
Cl5 V4 V1 129.58(4) . . ?
C1 O1 V1 117.5(2) . . ?
C1 O1 V2 130.0(2) . . ?
V1 O1 V2 101.60(12) . . ?
C2 O2 V1 118.1(2) . . ?
C2 O2 V3 129.8(2) . . ?
V1 O2 V3 102.47(12) . . ?
C3 O3 V1 118.0(2) . . ?
C3 O3 V4 130.5(2) . . ?
V1 O3 V4 103.64(13) . . ?
C6 O4 V2 134.3(2) . . ?
C6 O4 V1 118.6(2) . . ?
V2 O4 V1 102.10(12) . . ?
C7 O5 V3 133.2(2) . . ?
C7 O5 V1 118.8(2) . . ?
V3 O5 V1 102.62(12) . . ?
C8 O6 V4 133.3(2) . . ?
C8 O6 V1 117.7(2) . . ?
V4 O6 V1 102.86(13) . . ?
C5 O7X H7X 109.5 . . ?
C5 O7Y H7Y 109.5 . . ?
C5 O7Z H7Z 109.5 . . ?
C10 O8X H8X 109.5 . . ?
C10 O8Y H8Y 109.5 . . ?
C10 O8Z H8Z 109.5 . . ?
C15 N1 C11 119.4(3) . . ?
C15 N1 V2 122.2(3) . . ?
C11 N1 V2 118.4(3) . . ?
C20 N2 C16 117.9(4) . . ?
C20 N2 V2 125.3(3) . . ?
C16 N2 V2 116.8(3) . . ?
C25 N3 C21 119.1(4) . . ?
C25 N3 V3 122.7(3) . . ?
C21 N3 V3 117.6(3) . . ?
C30 N4 C26 118.1(4) . . ?
C30 N4 V3 124.6(3) . . ?
C26 N4 V3 117.2(3) . . ?
C35 N5 C31 118.6(4) . . ?
C35 N5 V4 123.4(3) . . ?
C31 N5 V4 117.9(3) . . ?
C40 N6 C36 118.1(4) . . ?
C40 N6 V4 125.8(3) . . ?
C36 N6 V4 115.8(3) . . ?
O1 C1 C4 112.8(3) . . ?
O1 C1 H1A 109.0 . . ?
C4 C1 H1A 109.0 . . ?
O1 C1 H1B 109.0 . . ?
C4 C1 H1B 109.0 . . ?
H1A C1 H1B 107.8 . . ?
O2 C2 C4 113.0(3) . . ?
O2 C2 H2A 109.0 . . ?
C4 C2 H2A 109.0 . . ?
O2 C2 H2B 109.0 . . ?
C4 C2 H2B 109.0 . . ?
H2A C2 H2B 107.8 . . ?
O3 C3 C4 113.1(3) . . ?
O3 C3 H3A 109.0 . . ?
C4 C3 H3A 109.0 . . ?
O3 C3 H3B 109.0 . . ?
C4 C3 H3B 109.0 . . ?
H3A C3 H3B 107.8 . . ?
C3 C4 C5 107.1(3) . . ?
C3 C4 C2 111.8(4) . . ?
C5 C4 C2 106.3(3) . . ?
C3 C4 C1 111.7(3) . . ?
C5 C4 C1 107.5(4) . . ?
C2 C4 C1 112.0(3) . . ?
O7X C5 O7Y 102.3(4) . . ?
O7X C5 O7Z 102.3(4) . . ?
O7Y C5 O7Z 102.2(4) . . ?
O7X C5 C4 115.1(5) . . ?
O7Y C5 C4 119.8(8) . . ?
O7Z C5 C4 113.0(4) . . ?
O7X C5 H5A 108.5 . . ?
O7Y C5 H5A 101.5 . . ?
O7Z C5 H5A 6.3 . . ?
C4 C5 H5A 108.5 . . ?
O7X C5 H5B 108.5 . . ?
O7Y C5 H5B 11.3 . . ?
O7Z C5 H5B 109.2 . . ?
C4 C5 H5B 108.5 . . ?
H5A C5 H5B 107.5 . . ?
O4 C6 C9 113.1(3) . . ?
O4 C6 H6A 109.0 . . ?
C9 C6 H6A 109.0 . . ?
O4 C6 H6B 109.0 . . ?
C9 C6 H6B 109.0 . . ?
H6A C6 H6B 107.8 . . ?
O5 C7 C9 112.4(3) . . ?
O5 C7 H7A 109.1 . . ?
C9 C7 H7A 109.1 . . ?
O5 C7 H7B 109.1 . . ?
C9 C7 H7B 109.1 . . ?
H7A C7 H7B 107.9 . . ?
O6 C8 C9 113.2(3) . . ?
O6 C8 H8A 108.9 . . ?
C9 C8 H8A 108.9 . . ?
O6 C8 H8B 108.9 . . ?
C9 C8 H8B 108.9 . . ?
H8A C8 H8B 107.8 . . ?
C7 C9 C8 112.7(3) . . ?
C7 C9 C6 112.3(3) . . ?
C8 C9 C6 111.9(3) . . ?
C7 C9 C10 107.5(3) . . ?
C8 C9 C10 106.4(3) . . ?
C6 C9 C10 105.4(3) . . ?
O8X C10 O8Y 102.6(6) . . ?
O8X C10 O8Z 102.4(6) . . ?
O8Y C10 O8Z 102.4(6) . . ?
O8X C10 C9 113.8(4) . . ?
O8Y C10 C9 118.1(8) . . ?
O8Z C10 C9 115.5(8) . . ?
O8X C10 H10A 108.8 . . ?
O8Y C10 H10A 104.0 . . ?
O8Z C10 H10A 7.4 . . ?
C9 C10 H10A 108.8 . . ?
O8X C10 H10B 108.8 . . ?
O8Y C10 H10B 9.4 . . ?
O8Z C10 H10B 107.2 . . ?
C9 C10 H10B 108.8 . . ?
H10A C10 H10B 107.7 . . ?
N1 C11 C12 121.0(4) . . ?
N1 C11 C16 114.5(3) . . ?
C12 C11 C16 124.5(4) . . ?
C13 C12 C11 119.5(4) . . ?
C13 C12 H12 120.3 . . ?
C11 C12 H12 120.3 . . ?
C14 C13 C12 119.0(4) . . ?
C14 C13 H13 120.5 . . ?
C12 C13 H13 120.5 . . ?
C15 C14 C13 119.2(4) . . ?
C15 C14 H14 120.4 . . ?
C13 C14 H14 120.4 . . ?
N1 C15 C14 121.9(4) . . ?
N1 C15 H15 119.0 . . ?
C14 C15 H15 119.0 . . ?
N2 C16 C17 122.0(4) . . ?
N2 C16 C11 114.8(4) . . ?
C17 C16 C11 123.2(4) . . ?
C16 C17 C18 119.1(4) . . ?
C16 C17 H17 120.4 . . ?
C18 C17 H17 120.4 . . ?
C19 C18 C17 119.1(4) . . ?
C19 C18 H18 120.5 . . ?
C17 C18 H18 120.5 . . ?
C20 C19 C18 119.3(4) . . ?
C20 C19 H19 120.3 . . ?
C18 C19 H19 120.3 . . ?
N2 C20 C19 122.6(4) . . ?
N2 C20 H20 118.7 . . ?
C19 C20 H20 118.7 . . ?
N3 C21 C22 121.3(4) . . ?
N3 C21 C26 114.4(4) . . ?
C22 C21 C26 124.3(4) . . ?
C23 C22 C21 119.4(5) . . ?
C23 C22 H22 120.3 . . ?
C21 C22 H22 120.3 . . ?
C22 C23 C24 119.3(5) . . ?
C22 C23 H23 120.3 . . ?
C24 C23 H23 120.3 . . ?
C25 C24 C23 118.8(5) . . ?
C25 C24 H24 120.6 . . ?
C23 C24 H24 120.6 . . ?
N3 C25 C24 122.1(5) . . ?
N3 C25 H25 118.9 . . ?
C24 C25 H25 118.9 . . ?
N4 C26 C27 121.8(4) . . ?
N4 C26 C21 115.1(4) . . ?
C27 C26 C21 123.1(4) . . ?
C28 C27 C26 119.1(5) . . ?
C28 C27 H27 120.5 . . ?
C26 C27 H27 120.5 . . ?
C27 C28 C29 119.2(5) . . ?
C27 C28 H28 120.4 . . ?
C29 C28 H28 120.4 . . ?
C30 C29 C28 119.0(4) . . ?
C30 C29 H29 120.5 . . ?
C28 C29 H29 120.5 . . ?
N4 C30 C29 122.8(4) . . ?
N4 C30 H30 118.6 . . ?
C29 C30 H30 118.6 . . ?
N5 C31 C32 121.3(4) . . ?
N5 C31 C36 114.6(4) . . ?
C32 C31 C36 124.0(4) . . ?
C33 C32 C31 119.0(5) . . ?
C33 C32 H32 120.5 . . ?
C31 C32 H32 120.5 . . ?
C34 C33 C32 119.5(5) . . ?
C34 C33 H33 120.2 . . ?
C32 C33 H33 120.2 . . ?
C33 C34 C35 119.2(5) . . ?
C33 C34 H34 120.4 . . ?
C35 C34 H34 120.4 . . ?
N5 C35 C34 122.3(5) . . ?
N5 C35 H35 118.8 . . ?
C34 C35 H35 118.8 . . ?
N6 C36 C37 121.0(4) . . ?
N6 C36 C31 115.4(4) . . ?
C37 C36 C31 123.6(4) . . ?
C38 C37 C36 119.8(5) . . ?
C38 C37 H37 120.1 . . ?
C36 C37 H37 120.1 . . ?
C39 C38 C37 119.2(5) . . ?
C39 C38 H38 120.4 . . ?
C37 C38 H38 120.4 . . ?
C38 C39 C40 118.8(5) . . ?
C38 C39 H39 120.6 . . ?
C40 C39 H39 120.6 . . ?
N6 C40 C39 123.0(5) . . ?
N6 C40 H40 118.5 . . ?
C39 C40 H40 118.5 . . ?
N7 C41 C42 176.1(8) . . ?
C41 C42 H42A 109.5 . . ?
C41 C42 H42B 109.5 . . ?
H42A C42 H42B 109.5 . . ?
C41 C42 H42C 109.5 . . ?
H42A C42 H42C 109.5 . . ?
H42B C42 H42C 109.5 . . ?
N8 C43 C43 175.2(12) . 2_667 ?
N9X C45X C46X 176.1(9) . . ?
C45X C46X H46A 109.5 . . ?
C45X C46X H46B 109.5 . . ?
H46A C46X H46B 109.5 . . ?
C45X C46X H46C 109.5 . . ?
H46A C46X H46C 109.5 . . ?
H46B C46X H46C 109.5 . . ?
N9Y C45Y C46Y 174(3) . . ?
C45Y C46Y H46D 109.5 . . ?
C45Y C46Y H46E 109.5 . . ?
H46D C46Y H46E 109.5 . . ?
C45Y C46Y H46F 109.5 . . ?
H46D C46Y H46F 109.5 . . ?
H46E C46Y H46F 109.5 . . ?

loop_
_geom_bond_atom_site_label_1
_geom_bond_atom_site_label_2
_geom_bond_distance
_geom_bond_site_symmetry_2
_geom_bond_publ_flag
V1 O3 1.945(3) . ?
V1 O2 1.947(3) . ?
V1 O1 1.979(3) . ?
V1 O4 1.984(3) . ?
V1 O5 2.004(3) . ?
V1 O6 2.021(3) . ?
V1 V2 3.0817(9) . ?
V1 V3 3.0926(9) . ?
V1 V4 3.1059(9) . ?
V2 O4 1.978(3) . ?
V2 O1 1.997(3) . ?
V2 N1 2.124(3) . ?
V2 N2 2.142(3) . ?
V2 Cl2 2.3045(12) . ?
V2 Cl1 2.3726(13) . ?
V3 O5 1.958(3) . ?
V3 O2 2.019(3) . ?
V3 N3 2.134(3) . ?
V3 N4 2.144(4) . ?
V3 Cl4 2.2940(13) . ?
V3 Cl3 2.3562(13) . ?
V4 O6 1.951(3) . ?
V4 O3 2.006(3) . ?
V4 N5 2.107(4) . ?
V4 N6 2.143(3) . ?
V4 Cl6 2.3489(13) . ?
V4 Cl5 2.3595(13) . ?
O1 C1 1.419(5) . ?
O2 C2 1.415(5) . ?
O3 C3 1.413(5) . ?
O4 C6 1.419(5) . ?
O5 C7 1.421(5) . ?
O6 C8 1.421(5) . ?
O7X C5 1.524(6) . ?
O7X H7X 0.8200 . ?
O7Y C5 1.527(7) . ?
O7Y H7Y 0.8200 . ?
O7Z C5 1.529(6) . ?
O7Z H7Z 0.8200 . ?
O8X C10 1.474(5) . ?
O8X H8X 0.8200 . ?
O8Y C10 1.475(6) . ?
O8Y H8Y 0.8200 . ?
O8Z C10 1.476(6) . ?
O8Z H8Z 0.8200 . ?
N1 C15 1.335(5) . ?
N1 C11 1.344(5) . ?
N2 C20 1.345(5) . ?
N2 C16 1.362(5) . ?
N3 C25 1.336(6) . ?
N3 C21 1.352(6) . ?
N4 C30 1.342(5) . ?
N4 C26 1.347(6) . ?
N5 C35 1.340(5) . ?
N5 C31 1.342(6) . ?
N6 C40 1.340(5) . ?
N6 C36 1.350(6) . ?
C1 C4 1.540(6) . ?
C1 H1A 0.9700 . ?
C1 H1B 0.9700 . ?
C2 C4 1.537(6) . ?
C2 H2A 0.9700 . ?
C2 H2B 0.9700 . ?
C3 C4 1.534(6) . ?
C3 H3A 0.9700 . ?
C3 H3B 0.9700 . ?
C4 C5 1.536(6) . ?
C5 H5A 0.9700 . ?
C5 H5B 0.9700 . ?
C6 C9 1.538(6) . ?
C6 H6A 0.9700 . ?
C6 H6B 0.9700 . ?
C7 C9 1.536(6) . ?
C7 H7A 0.9700 . ?
C7 H7B 0.9700 . ?
C8 C9 1.537(6) . ?
C8 H8A 0.9700 . ?
C8 H8B 0.9700 . ?
C9 C10 1.548(6) . ?
C10 H10A 0.9700 . ?
C10 H10B 0.9700 . ?
C11 C12 1.381(6) . ?
C11 C16 1.479(6) . ?
C12 C13 1.377(6) . ?
C12 H12 0.9300 . ?
C13 C14 1.373(6) . ?
C13 H13 0.9300 . ?
C14 C15 1.373(6) . ?
C14 H14 0.9300 . ?
C15 H15 0.9300 . ?
C16 C17 1.377(6) . ?
C17 C18 1.382(6) . ?
C17 H17 0.9300 . ?
C18 C19 1.376(7) . ?
C18 H18 0.9300 . ?
C19 C20 1.371(6) . ?
C19 H19 0.9300 . ?
C20 H20 0.9300 . ?
C21 C22 1.373(6) . ?
C21 C26 1.474(6) . ?
C22 C23 1.371(8) . ?
C22 H22 0.9300 . ?
C23 C24 1.382(8) . ?
C23 H23 0.9300 . ?
C24 C25 1.371(7) . ?
C24 H24 0.9300 . ?
C25 H25 0.9300 . ?
C26 C27 1.389(6) . ?
C27 C28 1.372(7) . ?
C27 H27 0.9300 . ?
C28 C29 1.377(7) . ?
C28 H28 0.9300 . ?
C29 C30 1.372(7) . ?
C29 H29 0.9300 . ?
C30 H30 0.9300 . ?
C31 C32 1.380(6) . ?
C31 C36 1.476(6) . ?
C32 C33 1.379(7) . ?
C32 H32 0.9300 . ?
C33 C34 1.354(8) . ?
C33 H33 0.9300 . ?
C34 C35 1.370(7) . ?
C34 H34 0.9300 . ?
C35 H35 0.9300 . ?
C36 C37 1.385(6) . ?
C37 C38 1.373(7) . ?
C37 H37 0.9300 . ?
C38 C39 1.363(8) . ?
C38 H38 0.9300 . ?
C39 C40 1.376(7) . ?
C39 H39 0.9300 . ?
C40 H40 0.9300 . ?
N7 C41 1.134(9) . ?
C41 C42 1.397(11) . ?
C42 H42A 0.9600 . ?
C42 H42B 0.9600 . ?
C42 H42C 0.9600 . ?
N8 C43 1.348(12) . ?
C43 C43 1.439(16) 2_667 ?
N9X C45X 1.164(7) . ?
C45X C46X 1.442(8) . ?
C46X H46A 0.9600 . ?
C46X H46B 0.9600 . ?
C46X H46C 0.9600 . ?
N9Y C45Y 1.199(9) . ?
C45Y C46Y 1.437(9) . ?
C46Y H46D 0.9600 . ?
C46Y H46E 0.9600 . ?
C46Y H46F 0.9600 . ?

loop_
_geom_torsion_atom_site_label_1
_geom_torsion_atom_site_label_2
_geom_torsion_atom_site_label_3
_geom_torsion_atom_site_label_4
_geom_torsion
_geom_torsion_site_symmetry_1
_geom_torsion_site_symmetry_2
_geom_torsion_site_symmetry_3
_geom_torsion_site_symmetry_4
_geom_torsion_publ_flag
O3 V1 V2 O4 -157.43(16) . . . . ?
O2 V1 V2 O4 103.81(14) . . . . ?
O1 V1 V2 O4 -172.08(17) . . . . ?
O5 V1 V2 O4 23.81(15) . . . . ?
O6 V1 V2 O4 -75.16(14) . . . . ?
V3 V1 V2 O4 69.23(12) . . . . ?
V4 V1 V2 O4 -110.55(12) . . . . ?
O3 V1 V2 O1 14.65(16) . . . . ?
O2 V1 V2 O1 -84.11(14) . . . . ?
O4 V1 V2 O1 172.08(17) . . . . ?
O5 V1 V2 O1 -164.11(15) . . . . ?
O6 V1 V2 O1 96.92(14) . . . . ?
V3 V1 V2 O1 -118.68(12) . . . . ?
V4 V1 V2 O1 61.53(12) . . . . ?
O3 V1 V2 N1 -79.91(14) . . . . ?
O2 V1 V2 N1 -178.67(12) . . . . ?
O1 V1 V2 N1 -94.56(15) . . . . ?
O4 V1 V2 N1 77.52(15) . . . . ?
O5 V1 V2 N1 101.33(13) . . . . ?
O6 V1 V2 N1 2.36(13) . . . . ?
V3 V1 V2 N1 146.76(10) . . . . ?
V4 V1 V2 N1 -33.03(10) . . . . ?
O3 V1 V2 N2 -154.67(16) . . . . ?
O2 V1 V2 N2 106.57(14) . . . . ?
O1 V1 V2 N2 -169.32(17) . . . . ?
O4 V1 V2 N2 2.76(16) . . . . ?
O5 V1 V2 N2 26.57(16) . . . . ?
O6 V1 V2 N2 -72.40(15) . . . . ?
V3 V1 V2 N2 71.99(12) . . . . ?
V4 V1 V2 N2 -107.79(12) . . . . ?
O3 V1 V2 Cl2 104.15(11) . . . . ?
O2 V1 V2 Cl2 5.39(9) . . . . ?
O1 V1 V2 Cl2 89.50(12) . . . . ?
O4 V1 V2 Cl2 -98.41(12) . . . . ?
O5 V1 V2 Cl2 -74.61(10) . . . . ?
O6 V1 V2 Cl2 -173.57(9) . . . . ?
V3 V1 V2 Cl2 -29.18(5) . . . . ?
V4 V1 V2 Cl2 151.04(4) . . . . ?
O3 V1 V2 Cl1 7.42(12) . . . . ?
O2 V1 V2 Cl1 -91.34(9) . . . . ?
O1 V1 V2 Cl1 -7.23(12) . . . . ?
O4 V1 V2 Cl1 164.85(13) . . . . ?
O5 V1 V2 Cl1 -171.34(10) . . . . ?
O6 V1 V2 Cl1 89.69(10) . . . . ?
V3 V1 V2 Cl1 -125.91(5) . . . . ?
V4 V1 V2 Cl1 54.30(6) . . . . ?
O3 V1 V3 O5 102.31(15) . . . . ?
O2 V1 V3 O5 -174.35(17) . . . . ?
O1 V1 V3 O5 -159.52(16) . . . . ?
O4 V1 V3 O5 -75.57(15) . . . . ?
O6 V1 V3 O5 22.99(16) . . . . ?
V2 V1 V3 O5 -112.34(13) . . . . ?
V4 V1 V3 O5 67.44(13) . . . . ?
O3 V1 V3 O2 -83.34(15) . . . . ?
O1 V1 V3 O2 14.83(16) . . . . ?
O4 V1 V3 O2 98.78(15) . . . . ?
O5 V1 V3 O2 174.35(17) . . . . ?
O6 V1 V3 O2 -162.66(16) . . . . ?
V2 V1 V3 O2 62.01(12) . . . . ?
V4 V1 V3 O2 -118.20(12) . . . . ?
O3 V1 V3 N3 -178.97(13) . . . . ?
O2 V1 V3 N3 -95.64(16) . . . . ?
O1 V1 V3 N3 -80.81(14) . . . . ?
O4 V1 V3 N3 3.15(13) . . . . ?
O5 V1 V3 N3 78.72(16) . . . . ?
O6 V1 V3 N3 101.70(14) . . . . ?
V2 V1 V3 N3 -33.63(10) . . . . ?
V4 V1 V3 N3 146.16(10) . . . . ?
O3 V1 V3 N4 105.07(15) . . . . ?
O2 V1 V3 N4 -171.59(18) . . . . ?
O1 V1 V3 N4 -156.76(16) . . . . ?
O4 V1 V3 N4 -72.81(15) . . . . ?
O5 V1 V3 N4 2.76(17) . . . . ?
O6 V1 V3 N4 25.75(16) . . . . ?
V2 V1 V3 N4 -109.58(13) . . . . ?
V4 V1 V3 N4 70.20(13) . . . . ?
O3 V1 V3 Cl4 2.73(9) . . . . ?
O2 V1 V3 Cl4 86.06(13) . . . . ?
O1 V1 V3 Cl4 100.89(11) . . . . ?
O4 V1 V3 Cl4 -175.15(9) . . . . ?
O5 V1 V3 Cl4 -99.58(13) . . . . ?
O6 V1 V3 Cl4 -76.60(11) . . . . ?
V2 V1 V3 Cl4 148.07(4) . . . . ?
V4 V1 V3 Cl4 -32.14(5) . . . . ?
O3 V1 V3 Cl3 -94.52(10) . . . . ?
O2 V1 V3 Cl3 -11.19(13) . . . . ?
O1 V1 V3 Cl3 3.64(12) . . . . ?
O4 V1 V3 Cl3 87.60(10) . . . . ?
O5 V1 V3 Cl3 163.17(14) . . . . ?
O6 V1 V3 Cl3 -173.85(11) . . . . ?
V2 V1 V3 Cl3 50.82(6) . . . . ?
V4 V1 V3 Cl3 -129.39(5) . . . . ?
O3 V1 V4 O6 -176.40(18) . . . . ?
O2 V1 V4 O6 -158.90(17) . . . . ?
O1 V1 V4 O6 102.05(15) . . . . ?
O4 V1 V4 O6 21.17(16) . . . . ?
O5 V1 V4 O6 -76.60(15) . . . . ?
V2 V1 V4 O6 67.76(13) . . . . ?
V3 V1 V4 O6 -112.03(13) . . . . ?
O2 V1 V4 O3 17.50(17) . . . . ?
O1 V1 V4 O3 -81.55(15) . . . . ?
O4 V1 V4 O3 -162.42(17) . . . . ?
O5 V1 V4 O3 99.80(15) . . . . ?
O6 V1 V4 O3 176.40(18) . . . . ?
V2 V1 V4 O3 -115.84(13) . . . . ?
V3 V1 V4 O3 64.38(13) . . . . ?
O3 V1 V4 N5 -94.71(16) . . . . ?
O2 V1 V4 N5 -77.21(15) . . . . ?
O1 V1 V4 N5 -176.26(13) . . . . ?
O4 V1 V4 N5 102.86(14) . . . . ?
O5 V1 V4 N5 5.09(13) . . . . ?
O6 V1 V4 N5 81.69(16) . . . . ?
V2 V1 V4 N5 149.45(10) . . . . ?
V3 V1 V4 N5 -30.33(11) . . . . ?
O3 V1 V4 N6 -169.97(19) . . . . ?
O2 V1 V4 N6 -152.47(17) . . . . ?
O1 V1 V4 N6 108.48(16) . . . . ?
O4 V1 V4 N6 27.61(17) . . . . ?
O5 V1 V4 N6 -70.17(16) . . . . ?
O6 V1 V4 N6 6.43(18) . . . . ?
V2 V1 V4 N6 74.20(14) . . . . ?
V3 V1 V4 N6 -105.59(14) . . . . ?
O3 V1 V4 Cl6 87.96(14) . . . . ?
O2 V1 V4 Cl6 105.46(11) . . . . ?
O1 V1 V4 Cl6 6.41(9) . . . . ?
O4 V1 V4 Cl6 -74.47(11) . . . . ?
O5 V1 V4 Cl6 -172.24(9) . . . . ?
O6 V1 V4 Cl6 -95.64(13) . . . . ?
V2 V1 V4 Cl6 -27.88(5) . . . . ?
V3 V1 V4 Cl6 152.34(4) . . . . ?
O3 V1 V4 Cl5 -9.44(14) . . . . ?
O2 V1 V4 Cl5 8.06(12) . . . . ?
O1 V1 V4 Cl5 -90.99(9) . . . . ?
O4 V1 V4 Cl5 -171.86(11) . . . . ?
O5 V1 V4 Cl5 90.36(9) . . . . ?
O6 V1 V4 Cl5 166.96(14) . . . . ?
V2 V1 V4 Cl5 -125.28(5) . . . . ?
V3 V1 V4 Cl5 54.94(6) . . . . ?
O3 V1 O1 C1 43.4(3) . . . . ?
O2 V1 O1 C1 -48.7(3) . . . . ?
O4 V1 O1 C1 -152.9(3) . . . . ?
O5 V1 O1 C1 -102.5(4) . . . . ?
O6 V1 O1 C1 119.8(3) . . . . ?
V2 V1 O1 C1 -147.9(3) . . . . ?
V3 V1 O1 C1 -58.1(3) . . . . ?
V4 V1 O1 C1 81.8(3) . . . . ?
O3 V1 O1 V2 -168.71(12) . . . . ?
O2 V1 O1 V2 99.17(12) . . . . ?
O4 V1 O1 V2 -5.07(11) . . . . ?
O5 V1 O1 V2 45.3(4) . . . . ?
O6 V1 O1 V2 -92.32(12) . . . . ?
V3 V1 O1 V2 89.77(12) . . . . ?
V4 V1 O1 V2 -130.34(9) . . . . ?
O4 V2 O1 C1 147.0(3) . . . . ?
N1 V2 O1 C1 -128.4(3) . . . . ?
N2 V2 O1 C1 -173.8(5) . . . . ?
Cl2 V2 O1 C1 48.7(3) . . . . ?
Cl1 V2 O1 C1 -43.4(3) . . . . ?
V1 V2 O1 C1 142.0(4) . . . . ?
O4 V2 O1 V1 5.09(11) . . . . ?
N1 V2 O1 V1 89.60(13) . . . . ?
N2 V2 O1 V1 44.2(6) . . . . ?
Cl2 V2 O1 V1 -93.25(10) . . . . ?
Cl1 V2 O1 V1 174.61(9) . . . . ?
O3 V1 O2 C2 -49.0(3) . . . . ?
O1 V1 O2 C2 41.9(3) . . . . ?
O4 V1 O2 C2 120.0(3) . . . . ?
O5 V1 O2 C2 -152.9(3) . . . . ?
O6 V1 O2 C2 -102.0(4) . . . . ?
V2 V1 O2 C2 81.1(3) . . . . ?
V3 V1 O2 C2 -149.3(3) . . . . ?
V4 V1 O2 C2 -59.9(3) . . . . ?
O3 V1 O2 V3 100.33(13) . . . . ?
O1 V1 O2 V3 -168.79(12) . . . . ?
O4 V1 O2 V3 -90.61(13) . . . . ?
O5 V1 O2 V3 -3.57(11) . . . . ?
O6 V1 O2 V3 47.3(4) . . . . ?
V2 V1 O2 V3 -129.60(9) . . . . ?
V4 V1 O2 V3 89.45(12) . . . . ?
O5 V3 O2 C2 147.8(3) . . . . ?
N3 V3 O2 C2 -126.2(3) . . . . ?
N4 V3 O2 C2 176.3(5) . . . . ?
Cl4 V3 O2 C2 46.6(3) . . . . ?
Cl3 V3 O2 C2 -44.3(3) . . . . ?
V1 V3 O2 C2 144.2(4) . . . . ?
O5 V3 O2 V1 3.66(11) . . . . ?
N3 V3 O2 V1 89.60(14) . . . . ?
N4 V3 O2 V1 32.1(6) . . . . ?
Cl4 V3 O2 V1 -97.62(10) . . . . ?
Cl3 V3 O2 V1 171.51(10) . . . . ?
O2 V1 O3 C3 41.0(3) . . . . ?
O1 V1 O3 C3 -51.0(3) . . . . ?
O4 V1 O3 C3 -105.9(4) . . . . ?
O5 V1 O3 C3 118.8(3) . . . . ?
O6 V1 O3 C3 -154.7(3) . . . . ?
V2 V1 O3 C3 -60.2(3) . . . . ?
V3 V1 O3 C3 80.3(3) . . . . ?
V4 V1 O3 C3 -152.4(3) . . . . ?
O2 V1 O3 V4 -166.61(13) . . . . ?
O1 V1 O3 V4 101.44(13) . . . . ?
O4 V1 O3 V4 46.5(4) . . . . ?
O5 V1 O3 V4 -88.83(13) . . . . ?
O6 V1 O3 V4 -2.26(12) . . . . ?
V2 V1 O3 V4 92.20(12) . . . . ?
V3 V1 O3 V4 -127.30(10) . . . . ?
O6 V4 O3 C3 149.8(3) . . . . ?
N5 V4 O3 C3 -123.1(3) . . . . ?
N6 V4 O3 C3 -166.4(6) . . . . ?
Cl6 V4 O3 C3 51.5(3) . . . . ?
Cl5 V4 O3 C3 -39.8(3) . . . . ?
V1 V4 O3 C3 147.5(4) . . . . ?
O6 V4 O3 V1 2.34(12) . . . . ?
N5 V4 O3 V1 89.42(14) . . . . ?
N6 V4 O3 V1 46.1(8) . . . . ?
Cl6 V4 O3 V1 -96.03(11) . . . . ?
Cl5 V4 O3 V1 172.73(10) . . . . ?
O1 V2 O4 C6 148.2(3) . . . . ?
N1 V2 O4 C6 50.5(3) . . . . ?
N2 V2 O4 C6 -24.6(3) . . . . ?
Cl2 V2 O4 C6 -120.4(3) . . . . ?
Cl1 V2 O4 C6 98.8(5) . . . . ?
V1 V2 O4 C6 153.3(4) . . . . ?
O1 V2 O4 V1 -5.09(11) . . . . ?
N1 V2 O4 V1 -102.85(13) . . . . ?
N2 V2 O4 V1 -177.96(12) . . . . ?
Cl2 V2 O4 V1 86.32(10) . . . . ?
Cl1 V2 O4 V1 -54.6(4) . . . . ?
O3 V1 O4 C6 -96.7(4) . . . . ?
O2 V1 O4 C6 117.7(3) . . . . ?
O1 V1 O4 C6 -153.4(3) . . . . ?
O5 V1 O4 C6 40.4(3) . . . . ?
O6 V1 O4 C6 -49.6(3) . . . . ?
V2 V1 O4 C6 -158.5(3) . . . . ?
V3 V1 O4 C6 77.1(3) . . . . ?
V4 V1 O4 C6 -62.4(3) . . . . ?
O3 V1 O4 V2 61.9(4) . . . . ?
O2 V1 O4 V2 -83.80(13) . . . . ?
O1 V1 O4 V2 5.13(11) . . . . ?
O5 V1 O4 V2 -161.11(12) . . . . ?
O6 V1 O4 V2 108.91(12) . . . . ?
V3 V1 O4 V2 -124.36(9) . . . . ?
V4 V1 O4 V2 96.14(11) . . . . ?
O2 V3 O5 C7 149.0(3) . . . . ?
N3 V3 O5 C7 49.7(3) . . . . ?
N4 V3 O5 C7 -25.4(3) . . . . ?
Cl4 V3 O5 C7 -120.2(3) . . . . ?
Cl3 V3 O5 C7 97.2(4) . . . . ?
V1 V3 O5 C7 152.6(4) . . . . ?
O2 V3 O5 V1 -3.56(11) . . . . ?
N3 V3 O5 V1 -102.87(14) . . . . ?
N4 V3 O5 V1 -177.94(13) . . . . ?
Cl4 V3 O5 V1 87.25(10) . . . . ?
Cl3 V3 O5 V1 -55.4(4) . . . . ?
O3 V1 O5 C7 117.1(3) . . . . ?
O2 V1 O5 C7 -153.8(3) . . . . ?
O1 V1 O5 C7 -98.1(4) . . . . ?
O4 V1 O5 C7 -49.2(3) . . . . ?
O6 V1 O5 C7 41.0(3) . . . . ?
V2 V1 O5 C7 -63.9(3) . . . . ?
V3 V1 O5 C7 -157.5(3) . . . . ?
V4 V1 O5 C7 77.5(3) . . . . ?
O3 V1 O5 V3 -85.39(13) . . . . ?
O2 V1 O5 V3 3.68(11) . . . . ?
O1 V1 O5 V3 59.4(4) . . . . ?
O4 V1 O5 V3 108.30(12) . . . . ?
O6 V1 O5 V3 -161.55(12) . . . . ?
V2 V1 O5 V3 93.62(12) . . . . ?
V4 V1 O5 V3 -124.99(9) . . . . ?
O3 V4 O6 C8 148.2(4) . . . . ?
N5 V4 O6 C8 50.8(3) . . . . ?
N6 V4 O6 C8 -25.0(4) . . . . ?
Cl6 V4 O6 C8 -119.2(3) . . . . ?
Cl5 V4 O6 C8 105.8(4) . . . . ?
V1 V4 O6 C8 150.5(4) . . . . ?
O3 V4 O6 V1 -2.25(11) . . . . ?
N5 V4 O6 V1 -99.70(14) . . . . ?
N6 V4 O6 V1 -175.45(13) . . . . ?
Cl6 V4 O6 V1 90.27(11) . . . . ?
Cl5 V4 O6 V1 -44.6(4) . . . . ?
O3 V1 O6 C8 -153.8(3) . . . . ?
O2 V1 O6 C8 -98.6(4) . . . . ?
O1 V1 O6 C8 118.6(3) . . . . ?
O4 V1 O6 C8 40.9(3) . . . . ?
O5 V1 O6 C8 -49.4(3) . . . . ?
V2 V1 O6 C8 78.2(3) . . . . ?
V3 V1 O6 C8 -63.3(3) . . . . ?
V4 V1 O6 C8 -156.1(3) . . . . ?
O3 V1 O6 V4 2.32(12) . . . . ?
O2 V1 O6 V4 57.5(4) . . . . ?
O1 V1 O6 V4 -85.25(13) . . . . ?
O4 V1 O6 V4 -163.01(13) . . . . ?
O5 V1 O6 V4 106.75(13) . . . . ?
V2 V1 O6 V4 -125.65(9) . . . . ?
V3 V1 O6 V4 92.79(12) . . . . ?
O4 V2 N1 C15 85.5(3) . . . . ?
O1 V2 N1 C15 8.3(3) . . . . ?
N2 V2 N1 C15 -180.0(3) . . . . ?
Cl2 V2 N1 C15 -155.6(4) . . . . ?
Cl1 V2 N1 C15 -84.1(3) . . . . ?
V1 V2 N1 C15 47.5(3) . . . . ?
O4 V2 N1 C11 -94.3(3) . . . . ?
O1 V2 N1 C11 -171.5(3) . . . . ?
N2 V2 N1 C11 0.2(3) . . . . ?
Cl2 V2 N1 C11 24.6(8) . . . . ?
Cl1 V2 N1 C11 96.1(3) . . . . ?
V1 V2 N1 C11 -132.3(3) . . . . ?
O4 V2 N2 C20 -93.9(3) . . . . ?
O1 V2 N2 C20 -132.1(6) . . . . ?
N1 V2 N2 C20 -179.0(4) . . . . ?
Cl2 V2 N2 C20 5.3(3) . . . . ?
Cl1 V2 N2 C20 97.6(3) . . . . ?
V1 V2 N2 C20 -95.6(3) . . . . ?
O4 V2 N2 C16 84.5(3) . . . . ?
O1 V2 N2 C16 46.3(7) . . . . ?
N1 V2 N2 C16 -0.6(3) . . . . ?
Cl2 V2 N2 C16 -176.3(3) . . . . ?
Cl1 V2 N2 C16 -84.0(3) . . . . ?
V1 V2 N2 C16 82.7(3) . . . . ?
O5 V3 N3 C25 91.0(4) . . . . ?
O2 V3 N3 C25 14.5(4) . . . . ?
N4 V3 N3 C25 -175.9(4) . . . . ?
Cl4 V3 N3 C25 -134.3(4) . . . . ?
Cl3 V3 N3 C25 -77.5(3) . . . . ?
V1 V3 N3 C25 52.7(4) . . . . ?
O5 V3 N3 C21 -97.8(3) . . . . ?
O2 V3 N3 C21 -174.4(3) . . . . ?
N4 V3 N3 C21 -4.7(3) . . . . ?
Cl4 V3 N3 C21 36.9(6) . . . . ?
Cl3 V3 N3 C21 93.7(3) . . . . ?
V1 V3 N3 C21 -136.1(3) . . . . ?
O5 V3 N4 C30 -88.1(3) . . . . ?
O2 V3 N4 C30 -115.8(6) . . . . ?
N3 V3 N4 C30 -175.4(4) . . . . ?
Cl4 V3 N4 C30 13.9(3) . . . . ?
Cl3 V3 N4 C30 105.0(3) . . . . ?
V1 V3 N4 C30 -89.9(3) . . . . ?
O5 V3 N4 C26 87.5(3) . . . . ?
O2 V3 N4 C26 59.8(7) . . . . ?
N3 V3 N4 C26 0.2(3) . . . . ?
Cl4 V3 N4 C26 -170.5(3) . . . . ?
Cl3 V3 N4 C26 -79.4(3) . . . . ?
V1 V3 N4 C26 85.7(3) . . . . ?
O6 V4 N5 C35 84.8(3) . . . . ?
O3 V4 N5 C35 8.2(3) . . . . ?
N6 V4 N5 C35 -178.7(4) . . . . ?
Cl6 V4 N5 C35 -146.3(4) . . . . ?
Cl5 V4 N5 C35 -83.4(3) . . . . ?
V1 V4 N5 C35 45.9(3) . . . . ?
O6 V4 N5 C31 -98.6(3) . . . . ?
O3 V4 N5 C31 -175.1(3) . . . . ?
N6 V4 N5 C31 -2.1(3) . . . . ?
Cl6 V4 N5 C31 30.4(7) . . . . ?
Cl5 V4 N5 C31 93.2(3) . . . . ?
V1 V4 N5 C31 -137.5(3) . . . . ?
O6 V4 N6 C40 -94.0(4) . . . . ?
O3 V4 N6 C40 -136.6(7) . . . . ?
N5 V4 N6 C40 178.8(4) . . . . ?
Cl6 V4 N6 C40 5.6(4) . . . . ?
Cl5 V4 N6 C40 96.9(4) . . . . ?
V1 V4 N6 C40 -98.1(4) . . . . ?
O6 V4 N6 C36 91.5(3) . . . . ?
O3 V4 N6 C36 48.9(9) . . . . ?
N5 V4 N6 C36 4.3(3) . . . . ?
Cl6 V4 N6 C36 -168.9(3) . . . . ?
Cl5 V4 N6 C36 -77.7(3) . . . . ?
V1 V4 N6 C36 87.4(3) . . . . ?
V1 O1 C1 C4 5.4(4) . . . . ?
V2 O1 C1 C4 -131.7(3) . . . . ?
V1 O2 C2 C4 6.4(4) . . . . ?
V3 O2 C2 C4 -133.2(3) . . . . ?
V1 O3 C3 C4 7.6(5) . . . . ?
V4 O3 C3 C4 -136.1(3) . . . . ?
O3 C3 C4 C5 176.6(3) . . . . ?
O3 C3 C4 C2 -67.3(5) . . . . ?
O3 C3 C4 C1 59.1(5) . . . . ?
O2 C2 C4 C3 58.7(5) . . . . ?
O2 C2 C4 C5 175.3(3) . . . . ?
O2 C2 C4 C1 -67.6(5) . . . . ?
O1 C1 C4 C3 -66.5(4) . . . . ?
O1 C1 C4 C5 176.2(3) . . . . ?
O1 C1 C4 C2 59.8(5) . . . . ?
C3 C4 C5 O7X -67.4(5) . . . . ?
C2 C4 C5 O7X 172.9(4) . . . . ?
C1 C4 C5 O7X 52.8(5) . . . . ?
C3 C4 C5 O7Y 170.0(4) . . . . ?
C2 C4 C5 O7Y 50.3(5) . . . . ?
C1 C4 C5 O7Y -69.8(5) . . . . ?
C3 C4 C5 O7Z 49.5(5) . . . . ?
C2 C4 C5 O7Z -70.1(5) . . . . ?
C1 C4 C5 O7Z 169.8(4) . . . . ?
V2 O4 C6 C9 -142.4(3) . . . . ?
V1 O4 C6 C9 7.6(4) . . . . ?
V3 O5 C7 C9 -141.9(3) . . . . ?
V1 O5 C7 C9 7.2(4) . . . . ?
V4 O6 C8 C9 -139.5(3) . . . . ?
V1 O6 C8 C9 7.7(4) . . . . ?
O5 C7 C9 C8 -68.6(4) . . . . ?
O5 C7 C9 C6 59.0(5) . . . . ?
O5 C7 C9 C10 174.5(3) . . . . ?
O6 C8 C9 C7 59.5(4) . . . . ?
O6 C8 C9 C6 -68.3(4) . . . . ?
O6 C8 C9 C10 177.1(3) . . . . ?
O4 C6 C9 C7 -68.5(5) . . . . ?
O4 C6 C9 C8 59.5(4) . . . . ?
O4 C6 C9 C10 174.7(3) . . . . ?
C7 C9 C10 O8X 62.7(5) . . . . ?
C8 C9 C10 O8X -58.3(5) . . . . ?
C6 C9 C10 O8X -177.3(4) . . . . ?
C7 C9 C10 O8Y -57.7(6) . . . . ?
C8 C9 C10 O8Y -178.7(6) . . . . ?
C6 C9 C10 O8Y 62.3(6) . . . . ?
C7 C9 C10 O8Z -179.3(6) . . . . ?
C8 C9 C10 O8Z 59.7(6) . . . . ?
C6 C9 C10 O8Z -59.3(6) . . . . ?
C15 N1 C11 C12 -0.6(6) . . . . ?
V2 N1 C11 C12 179.2(3) . . . . ?
C15 N1 C11 C16 -179.7(3) . . . . ?
V2 N1 C11 C16 0.1(4) . . . . ?
N1 C11 C12 C13 -0.3(6) . . . . ?
C16 C11 C12 C13 178.7(4) . . . . ?
C11 C12 C13 C14 0.7(7) . . . . ?
C12 C13 C14 C15 -0.2(7) . . . . ?
C11 N1 C15 C14 1.1(6) . . . . ?
V2 N1 C15 C14 -178.7(3) . . . . ?
C13 C14 C15 N1 -0.7(7) . . . . ?
C20 N2 C16 C17 -0.2(6) . . . . ?
V2 N2 C16 C17 -178.7(3) . . . . ?
C20 N2 C16 C11 179.4(4) . . . . ?
V2 N2 C16 C11 0.9(4) . . . . ?
N1 C11 C16 N2 -0.6(5) . . . . ?
C12 C11 C16 N2 -179.7(4) . . . . ?
N1 C11 C16 C17 178.9(4) . . . . ?
C12 C11 C16 C17 -0.1(7) . . . . ?
N2 C16 C17 C18 0.8(7) . . . . ?
C11 C16 C17 C18 -178.7(4) . . . . ?
C16 C17 C18 C19 -0.6(7) . . . . ?
C17 C18 C19 C20 -0.1(8) . . . . ?
C16 N2 C20 C19 -0.6(7) . . . . ?
V2 N2 C20 C19 177.7(4) . . . . ?
C18 C19 C20 N2 0.8(8) . . . . ?
C25 N3 C21 C22 2.1(7) . . . . ?
V3 N3 C21 C22 -169.4(4) . . . . ?
C25 N3 C21 C26 179.6(4) . . . . ?
V3 N3 C21 C26 8.1(5) . . . . ?
N3 C21 C22 C23 -1.4(8) . . . . ?
C26 C21 C22 C23 -178.6(5) . . . . ?
C21 C22 C23 C24 -0.4(9) . . . . ?
C22 C23 C24 C25 1.3(9) . . . . ?
C21 N3 C25 C24 -1.2(7) . . . . ?
V3 N3 C25 C24 169.8(4) . . . . ?
C23 C24 C25 N3 -0.5(8) . . . . ?
C30 N4 C26 C27 0.0(6) . . . . ?
V3 N4 C26 C27 -175.8(3) . . . . ?
C30 N4 C26 C21 179.8(4) . . . . ?
V3 N4 C26 C21 3.9(5) . . . . ?
N3 C21 C26 N4 -7.8(6) . . . . ?
C22 C21 C26 N4 169.6(5) . . . . ?
N3 C21 C26 C27 171.9(4) . . . . ?
C22 C21 C26 C27 -10.7(7) . . . . ?
N4 C26 C27 C28 0.5(7) . . . . ?
C21 C26 C27 C28 -179.2(4) . . . . ?
C26 C27 C28 C29 -0.7(7) . . . . ?
C27 C28 C29 C30 0.4(7) . . . . ?
C26 N4 C30 C29 -0.4(6) . . . . ?
V3 N4 C30 C29 175.2(3) . . . . ?
C28 C29 C30 N4 0.1(7) . . . . ?
C35 N5 C31 C32 -2.3(6) . . . . ?
V4 N5 C31 C32 -179.2(3) . . . . ?
C35 N5 C31 C36 176.6(4) . . . . ?
V4 N5 C31 C36 -0.3(5) . . . . ?
N5 C31 C32 C33 0.9(7) . . . . ?
C36 C31 C32 C33 -177.8(4) . . . . ?
C31 C32 C33 C34 1.1(7) . . . . ?
C32 C33 C34 C35 -1.7(7) . . . . ?
C31 N5 C35 C34 1.7(6) . . . . ?
V4 N5 C35 C34 178.4(3) . . . . ?
C33 C34 C35 N5 0.3(7) . . . . ?
C40 N6 C36 C37 -2.1(6) . . . . ?
V4 N6 C36 C37 172.9(3) . . . . ?
C40 N6 C36 C31 179.2(4) . . . . ?
V4 N6 C36 C31 -5.8(5) . . . . ?
N5 C31 C36 N6 4.0(5) . . . . ?
C32 C31 C36 N6 -177.1(4) . . . . ?
N5 C31 C36 C37 -174.7(4) . . . . ?
C32 C31 C36 C37 4.2(7) . . . . ?
N6 C36 C37 C38 0.8(7) . . . . ?
C31 C36 C37 C38 179.4(4) . . . . ?
C36 C37 C38 C39 1.0(8) . . . . ?
C37 C38 C39 C40 -1.4(8) . . . . ?
C36 N6 C40 C39 1.6(7) . . . . ?
V4 N6 C40 C39 -172.8(4) . . . . ?
C38 C39 C40 N6 0.1(8) . . . . ?
